data_7160671
loop_
_publ_author_name
'Chang, Meng-Yang'
'Ho, Chin-Huey'

_publ_section_title
;
 One-pot synthesis of sulfonyl benzotropones.
;
_journal_issue 34
_journal_name_full 'Organic &amp; biomolecular chemistry'
_journal_page_first 7780
_journal_page_last 7785
_journal_paper_doi 10.1039/d5ob01123j
_journal_volume 23
_journal_year 2025
_chemical_formula_moiety 'C25 H14 F6 O5 S2'
_chemical_formula_sum 'C25 H14 F6 O5 S2'
_chemical_formula_weight 572.48
_space_group_crystal_system monoclinic
_space_group_IT_number 14
_space_group_name_Hall '-P 2ybc'
_space_group_name_H-M_alt 'P 1 21/c 1'
_atom_sites_solution_hydrogens geom
_atom_sites_solution_primary iterative
_audit_creation_date 2022-10-14
_audit_creation_method
;
Olex2 1.5
(compiled 2022.04.07 svn.rca3783a0 for OlexSys, GUI svn.r6498)
;
_audit_update_record
;
2023-02-25 deposited with the CCDC.	2025-08-11 downloaded from the CCDC.
;
_cell_angle_alpha 90
_cell_angle_beta 100.0710(10)
_cell_angle_gamma 90
_cell_formula_units_Z 4
_cell_length_a 5.39450(10)
_cell_length_b 35.2609(6)
_cell_length_c 14.1439(2)
_cell_measurement_reflns_used 34575
_cell_measurement_temperature 130(2)
_cell_measurement_theta_max 26.9660
_cell_measurement_theta_min 1.8550
_cell_volume 2648.93(8)
_computing_cell_refinement 'CrysAlisPro 1.171.41.95a (Rigaku OD, 2021)'
_computing_data_collection 'CrysAlisPro 1.171.41.95a (Rigaku OD, 2021)'
_computing_data_reduction 'CrysAlisPro 1.171.41.95a (Rigaku OD, 2021)'
_computing_molecular_graphics 'Olex2 1.5 (Dolomanov et al., 2009)'
_computing_publication_material 'Olex2 1.5 (Dolomanov et al., 2009)'
_computing_structure_refinement 'SHELXL 2018/3 (Sheldrick, 2015)'
_computing_structure_solution 'olex2.solve 1.5 (Bourhis et al., 2015)'
_diffrn_ambient_temperature 130(2)
_diffrn_detector 'Hybrid Pixel Array Detector'
_diffrn_detector_area_resol_mean 10.0000
_diffrn_measured_fraction_theta_full 0.999
_diffrn_measured_fraction_theta_max 0.999
_diffrn_measurement_details
;
List of Runs (angles in degrees, time in seconds):

  # Type    Start    End  Width  t~exp~   \w     \q     \k     \f   Frames
#--------------------------------------------------------------------------
  1  \w    -79.00  37.00   0.50   14.37    --   10.60 -60.00-152.00  232
  2  \w   -100.00  15.00   0.50   14.37    --  -10.90 -60.00-152.00  230
  3  \w    -37.00  35.00   0.50   14.37    --  -10.90  60.00 -13.00  144
  4  \w    -15.00  98.00   0.50   14.37    --   10.60  77.00  90.00  226
  5  \w    -17.00 100.00   0.50   14.37    --   10.60  57.00-120.00  234
  6  \w     37.00  82.00   0.50   14.37    --   10.60  82.00  30.00   90
  7  \w    -73.00 -14.00   0.50   14.37    --   10.60 -82.00 125.93  118
  8  \w     38.00  63.00   0.50   14.37    --   10.60  60.00 -13.00   50
  9  \w    -15.00  11.00   0.50   14.37    --   10.60  77.00-120.00   52
 10  \w    -15.00 100.00   0.50   14.37    --   10.60  82.00 -60.00  230
 11  \w    -16.00  43.00   0.50   14.37    --   10.60  82.00-120.00  118
 12  \w     54.00  80.00   0.50   14.37    --   10.60  82.00-120.00   52
 13  \w      3.00  29.00   0.50   14.37    --   10.60  77.00   0.00   52
 14  \w     -5.00  33.00   0.50   14.37    --   10.60 -82.00 125.93   76
 15  \w     -8.00  59.00   0.50   14.37    --   10.60  82.00 -30.00  134
 16  \w    -17.00  10.00   0.50   14.37    --   10.60  82.00-180.00   54
 17  \w    -11.00  14.00   0.50   14.37    --   10.60  82.00  60.00   50
 18  \w    -10.00  15.00   0.50   14.37    --  -10.90 -77.00  30.00   50
 19  \w   -100.00 -35.00   0.50   14.37    --  -10.90 -77.00  30.00  130
 20  \w      1.00  78.00   0.50   14.37    --  -10.90  82.00 170.51  154
 21  \w   -100.00 -12.00   0.50   14.37    --  -10.90 -77.00 150.00  176
;
_diffrn_measurement_device 'four-circle diffractometer'
_diffrn_measurement_device_type 'XtaLAB Pro II AFC12 (RINC): Kappa single'
_diffrn_measurement_method '\w scans'
_diffrn_orient_matrix_type 'CrysAlisPro convention (1999,Acta A55,543-557)'
_diffrn_orient_matrix_UB_11 -0.1268492000
_diffrn_orient_matrix_UB_12 -0.0017781000
_diffrn_orient_matrix_UB_13 0.0065944000
_diffrn_orient_matrix_UB_21 0.0206026000
_diffrn_orient_matrix_UB_22 0.0141477000
_diffrn_orient_matrix_UB_23 0.0361654000
_diffrn_orient_matrix_UB_31 -0.0364175000
_diffrn_orient_matrix_UB_32 0.0141822000
_diffrn_orient_matrix_UB_33 -0.0352598000
_diffrn_radiation_monochromator mirror
_diffrn_radiation_probe x-ray
_diffrn_radiation_type 'Mo K\a'
_diffrn_radiation_wavelength 0.71073
_diffrn_reflns_av_R_equivalents 0.0507
_diffrn_reflns_av_unetI/netI 0.0234
_diffrn_reflns_Laue_measured_fraction_full 0.999
_diffrn_reflns_Laue_measured_fraction_max 0.999
_diffrn_reflns_limit_h_max 6
_diffrn_reflns_limit_h_min -6
_diffrn_reflns_limit_k_max 41
_diffrn_reflns_limit_k_min -41
_diffrn_reflns_limit_l_max 16
_diffrn_reflns_limit_l_min -16
_diffrn_reflns_number 54158
_diffrn_reflns_point_group_measured_fraction_full 0.999
_diffrn_reflns_point_group_measured_fraction_max 0.999
_diffrn_reflns_theta_full 25.000
_diffrn_reflns_theta_max 25.000
_diffrn_reflns_theta_min 1.572
_diffrn_source 'micro-focus sealed X-ray tube'
_diffrn_source_type 'Rigaku (Mo) X-ray Source'
_exptl_absorpt_coefficient_mu 0.277
_exptl_absorpt_correction_T_max 1.00000
_exptl_absorpt_correction_T_min 0.54592
_exptl_absorpt_correction_type multi-scan
_exptl_absorpt_process_details
;
CrysAlisPro 1.171.41.95a (Rigaku Oxford Diffraction, 2021)
Empirical absorption correction using spherical harmonics,
implemented in SCALE3 ABSPACK scaling algorithm.
;
_exptl_crystal_colour colourless
_exptl_crystal_colour_primary colourless
_exptl_crystal_density_diffrn 1.435
_exptl_crystal_description block
_exptl_crystal_F_000 1160
_exptl_crystal_size_max 0.2
_exptl_crystal_size_mid 0.2
_exptl_crystal_size_min 0.2
_refine_diff_density_max 1.038
_refine_diff_density_min -1.014
_refine_diff_density_rms 0.100
_refine_ls_extinction_method none
_refine_ls_goodness_of_fit_ref 1.036
_refine_ls_hydrogen_treatment constr
_refine_ls_matrix_type full
_refine_ls_number_parameters 399
_refine_ls_number_reflns 4663
_refine_ls_number_restraints 1398
_refine_ls_restrained_S_all 1.172
_refine_ls_R_factor_all 0.0856
_refine_ls_R_factor_gt 0.0809
_refine_ls_shift/su_max 0.001
_refine_ls_shift/su_mean 0.000
_refine_ls_structure_factor_coef Fsqd
_refine_ls_weighting_details 'w=1/[\s^2^(Fo^2^)+(0.1124P)^2^+8.8095P] where P=(Fo^2^+2Fc^2^)/3'
_refine_ls_weighting_scheme calc
_refine_ls_wR_factor_gt 0.2155
_refine_ls_wR_factor_ref 0.2191
_reflns_Friedel_coverage 0.000
_reflns_number_gt 4217
_reflns_number_total 4663
_reflns_threshold_expression 'I > 2\s(I)'
_cod_data_source_file d5ob01123j2.cif
_cod_data_source_block k11109-myc-j(chv919)_autored
_cod_depositor_comments 'Adding full bibliography for 7160667--7160674.cif.'
_cod_database_code 7160671
_shelx_shelxl_version_number 2018/3
_shelx_space_group_comment
;
The symmetry employed for this shelxl refinement is uniquely defined
by the following loop, which should always be used as a source of
symmetry information in preference to the above space-group names.
They are only intended as comments.
;
_shelx_estimated_absorpt_t_max 0.947
_shelx_estimated_absorpt_t_min 0.947
_olex2_refinement_description
;
1. Fixed Uiso
 At 1.2 times of:
  All C(H) groups
2. Restrained distances
 C25-F5
 1.29 with sigma of 0.02
 C25-F6
 1.36 with sigma of 0.02
 C25-F4
 1.27 with sigma of 0.02
 C18-F8
 1.29 with sigma of 0.02
 C18-F9
 1.36 with sigma of 0.02
 C18-F7
 1.27 with sigma of 0.02
 C25-F5 \\sim C25-F6 \\sim C25-F4
 with sigma of 0.02
 F5-F6 \\sim F6-F4 \\sim F4-F5
 with sigma of 0.03
 C18-F8 \\sim C18-F9 \\sim C18-F7
 with sigma of 0.02
 F8-F9 \\sim F9-F7 \\sim F7-F8
 with sigma of 0.03
 C18-F9 \\sim C18-F3
 with sigma of 0.02
 C18-F8 \\sim C18-F2
 with sigma of 0.02
 C18-F7 \\sim C18-F1
 with sigma of 0.02
 C25-F6 \\sim C25-F11
 with sigma of 0.02
 C25-F4 \\sim C25-F12
 with sigma of 0.02
 C25-F5 \\sim C25-F10
 with sigma of 0.02
3. Uiso/Uaniso restraints and constraints
C1 \\sim C2 \\sim C3 \\sim C4 \\sim C5 \\sim C6 \\sim C7 \\sim C8 \\sim C9
\\sim C10 \\sim C11 \\sim C12 \\sim C13 \\sim C14 \\sim C15 \\sim C16 \\sim C17
\\sim C18 \\sim C19 \\sim C20 \\sim C21 \\sim C22 \\sim C23 \\sim C24 \\sim C25
\\sim O1 \\sim O2 \\sim O3 \\sim O4 \\sim O5 \\sim S1 \\sim S2 \\sim F1 \\sim
F2 \\sim F3 \\sim F4 \\sim F5 \\sim F6 \\sim F7 \\sim F8 \\sim F9 \\sim F10
\\sim F11 \\sim F12: within 3.8A with sigma of 0.01 and sigma for terminal
atoms of 0.02 within 3.8A
4. Others
 Sof(F1)=Sof(F2)=Sof(F3)=1-FVAR(1)
 Sof(F7)=Sof(F8)=Sof(F9)=FVAR(1)
 Sof(F10)=Sof(F11)=Sof(F12)=1-FVAR(2)
 Sof(F4)=Sof(F5)=Sof(F6)=FVAR(2)
5.a Aromatic/amide H refined with riding coordinates:
 C3(H3), C5(H5), C6(H6), C7(H7), C8(H8), C10(H10), C13(H13), C14(H14),
 C15(H15), C17(H17), C20(H20), C21(H21), C22(H22), C24(H24)
;
_olex2_submission_special_instructions 'No special instructions were received'
_oxdiff_exptl_absorpt_empirical_details
;
Empirical correction (ABSPACK) includes:
- Absorption correction using spherical harmonics
- Frame scaling
;
_oxdiff_exptl_absorpt_empirical_full_max 1.806
_oxdiff_exptl_absorpt_empirical_full_min 0.718

loop_
_space_group_symop_operation_xyz
'x, y, z'
'-x, y+1/2, -z+1/2'
'-x, -y, -z'
'x, -y-1/2, z-1/2'

loop_
_atom_site_label
_atom_site_type_symbol
_atom_site_fract_x
_atom_site_fract_y
_atom_site_fract_z
_atom_site_U_iso_or_equiv
_atom_site_adp_type
_atom_site_occupancy
_atom_site_site_symmetry_order
_atom_site_calc_flag
_atom_site_refinement_flags_posn
_atom_site_refinement_flags_adp
_atom_site_refinement_flags_occupancy
_atom_site_disorder_assembly
_atom_site_disorder_group
S1 S 0.23973(19) 0.69764(3) 0.49913(7) 0.0308(3) Uani 1 1 d . U . . .
S2 S 0.37200(18) 0.66085(3) 0.14006(7) 0.0303(3) Uani 1 1 d . U . . .
F1 F 0.0022(19) 0.5538(4) 0.4881(7) 0.089(3) Uani 0.593(8) 1 d D U P A 2
F2 F 0.1244(13) 0.54103(18) 0.6352(5) 0.0795(19) Uani 0.593(8) 1 d D U P A 2
F3 F 0.3733(16) 0.52265(18) 0.5564(7) 0.094(2) Uani 0.593(8) 1 d D U P A 2
F4 F 0.0819(15) 0.5211(2) 0.0988(5) 0.098(2) Uani 0.693(7) 1 d D U P B 1
F5 F 0.2092(11) 0.49904(15) 0.2411(5) 0.098(2) Uani 0.693(7) 1 d D U P B 1
F6 F 0.4352(18) 0.4867(2) 0.1318(9) 0.133(3) Uani 0.693(7) 1 d D U P B 1
F7 F -0.031(2) 0.5535(7) 0.5155(11) 0.085(3) Uani 0.407(8) 1 d D U P A 1
F8 F 0.257(3) 0.5230(3) 0.6017(9) 0.105(3) Uani 0.407(8) 1 d D U P A 1
F9 F 0.268(2) 0.5354(3) 0.4600(7) 0.089(3) Uani 0.407(8) 1 d D U P A 1
F10 F 0.046(3) 0.5148(6) 0.1334(15) 0.097(3) Uani 0.307(7) 1 d D U P B 2
F11 F 0.441(3) 0.4823(3) 0.2033(12) 0.087(3) Uani 0.307(7) 1 d D U P B 2
F12 F 0.331(3) 0.4986(4) 0.0733(10) 0.084(3) Uani 0.307(7) 1 d D U P B 2
O1 O 0.2591(6) 0.65463(9) 0.3298(2) 0.0393(7) Uani 1 1 d . U . . .
O2 O -0.0190(6) 0.69072(10) 0.4605(3) 0.0475(8) Uani 1 1 d . U . . .
O3 O 0.3006(7) 0.72557(9) 0.5743(2) 0.0484(8) Uani 1 1 d . U . . .
O4 O 0.1011(6) 0.66018(10) 0.1212(2) 0.0407(7) Uani 1 1 d . U . . .
O5 O 0.4987(5) 0.67113(9) 0.06245(19) 0.0345(7) Uani 1 1 d . U . . .
C1 C 0.3749(7) 0.68428(11) 0.3249(3) 0.0278(7) Uani 1 1 d . U . . .
C2 C 0.4066(7) 0.71125(11) 0.4052(3) 0.0250(7) Uani 1 1 d . U . . .
C3 C 0.5445(7) 0.74323(11) 0.4209(3) 0.0260(7) Uani 1 1 d . U . . .
H3 H 0.523346 0.756192 0.476148 0.031 Uiso 1 1 calc R U . . .
C4 C 0.7187(7) 0.76123(10) 0.3682(3) 0.0245(7) Uani 1 1 d . U . . .
C5 C 0.8537(8) 0.79204(11) 0.4136(3) 0.0294(8) Uani 1 1 d . U . . .
H5 H 0.816911 0.800687 0.471744 0.035 Uiso 1 1 calc R U . . .
C6 C 1.0414(8) 0.81011(12) 0.3742(3) 0.0309(8) Uani 1 1 d . U . . .
H6 H 1.130848 0.830230 0.406295 0.037 Uiso 1 1 calc R U . . .
C7 C 1.0938(7) 0.79771(11) 0.2863(3) 0.0294(8) Uani 1 1 d . U . . .
H7 H 1.219318 0.809493 0.259444 0.035 Uiso 1 1 calc R U . . .
C8 C 0.9600(7) 0.76808(11) 0.2392(3) 0.0276(8) Uani 1 1 d . U . . .
H8 H 0.994932 0.760375 0.180024 0.033 Uiso 1 1 calc R U . . .
C9 C 0.7711(7) 0.74901(11) 0.2781(2) 0.0237(7) Uani 1 1 d . U . . .
C10 C 0.6481(7) 0.71853(11) 0.2208(3) 0.0258(7) Uani 1 1 d . U . . .
H10 H 0.694819 0.716374 0.160745 0.031 Uiso 1 1 calc R U . . .
C11 C 0.4782(7) 0.69248(11) 0.2374(3) 0.0263(7) Uani 1 1 d . U . . .
C12 C 0.3758(8) 0.65436(12) 0.5450(3) 0.0322(8) Uani 1 1 d . U . . .
C13 C 0.6077(9) 0.65552(15) 0.6050(4) 0.0468(10) Uani 1 1 d . U . . .
H13 H 0.692983 0.678408 0.617115 0.056 Uiso 1 1 calc R U . . .
C14 C 0.7118(12) 0.62241(18) 0.6468(5) 0.0661(14) Uani 1 1 d . U . . .
H14 H 0.868015 0.622821 0.686849 0.079 Uiso 1 1 calc R U . . .
C15 C 0.5825(12) 0.58894(17) 0.6286(5) 0.0638(13) Uani 1 1 d . U . . .
H15 H 0.650249 0.566715 0.657716 0.077 Uiso 1 1 calc R U . . .
C16 C 0.3514(11) 0.58789(15) 0.5672(4) 0.0555(11) Uani 1 1 d . U . . .
C17 C 0.2454(9) 0.62104(13) 0.5246(4) 0.0419(9) Uani 1 1 d . U . . .
H17 H 0.090727 0.620652 0.483479 0.050 Uiso 1 1 calc R U . . .
C18 C 0.2148(13) 0.55145(18) 0.5478(5) 0.0791(15) Uani 1 1 d D U . . .
C19 C 0.4882(9) 0.61596(12) 0.1839(3) 0.0388(9) Uani 1 1 d . U . . .
C20 C 0.7284(9) 0.61332(13) 0.2370(3) 0.0425(9) Uani 1 1 d . U . . .
H20 H 0.827081 0.634937 0.250364 0.051 Uiso 1 1 calc R U . . .
C21 C 0.8202(12) 0.57855(15) 0.2700(4) 0.0585(12) Uani 1 1 d . U . . .
H21 H 0.979852 0.576669 0.307237 0.070 Uiso 1 1 calc R U . . .
C22 C 0.6751(13) 0.54624(17) 0.2480(5) 0.0695(13) Uani 1 1 d . U . . .
H22 H 0.737162 0.522705 0.270469 0.083 Uiso 1 1 calc R U . . .
C23 C 0.4407(13) 0.54906(16) 0.1931(5) 0.0693(13) Uani 1 1 d . U . . .
C24 C 0.3401(11) 0.58421(15) 0.1602(4) 0.0578(11) Uani 1 1 d . U . . .
H24 H 0.179430 0.586139 0.123739 0.069 Uiso 1 1 calc R U . . .
C25 C 0.2893(14) 0.51360(19) 0.1647(5) 0.0894(16) Uani 1 1 d D U . . .

loop_
_atom_site_aniso_label
_atom_site_aniso_U_11
_atom_site_aniso_U_22
_atom_site_aniso_U_33
_atom_site_aniso_U_23
_atom_site_aniso_U_13
_atom_site_aniso_U_12
S1 0.0344(5) 0.0300(5) 0.0334(5) 0.0089(4) 0.0207(4) 0.0063(4)
S2 0.0302(5) 0.0399(6) 0.0195(5) 0.0000(4) 0.0011(4) -0.0064(4)
F1 0.131(5) 0.058(4) 0.079(5) 0.005(4) 0.020(4) -0.042(4)
F2 0.081(4) 0.055(3) 0.109(4) 0.033(3) 0.035(3) -0.008(3)
F3 0.112(5) 0.041(3) 0.140(5) -0.004(3) 0.051(4) 0.004(3)
F4 0.134(4) 0.065(4) 0.106(4) -0.030(3) 0.048(4) -0.063(3)
F5 0.082(3) 0.046(3) 0.165(5) 0.039(3) 0.020(3) -0.017(2)
F6 0.137(5) 0.087(4) 0.179(6) -0.036(5) 0.040(5) -0.001(4)
F7 0.107(5) 0.056(5) 0.099(6) -0.005(6) 0.036(5) -0.030(5)
F8 0.132(6) 0.067(5) 0.117(6) 0.022(5) 0.023(6) -0.009(5)
F9 0.103(5) 0.054(4) 0.110(5) -0.015(4) 0.019(5) 0.002(4)
F10 0.106(6) 0.066(6) 0.131(7) -0.020(6) 0.049(6) -0.039(5)
F11 0.116(6) 0.044(5) 0.101(6) -0.002(5) 0.017(6) -0.013(5)
F12 0.109(6) 0.052(5) 0.094(6) -0.018(5) 0.029(5) -0.011(5)
O1 0.0463(17) 0.0440(17) 0.0278(14) 0.0026(12) 0.0071(12) -0.0188(14)
O2 0.0293(15) 0.0514(19) 0.066(2) 0.0292(16) 0.0202(15) 0.0098(13)
O3 0.078(2) 0.0345(16) 0.0444(18) -0.0010(14) 0.0422(17) -0.0010(15)
O4 0.0312(15) 0.062(2) 0.0262(14) 0.0039(13) -0.0020(12) -0.0091(14)
O5 0.0382(15) 0.0455(17) 0.0204(13) -0.0013(12) 0.0065(11) -0.0081(13)
C1 0.0281(16) 0.0324(17) 0.0237(16) 0.0064(14) 0.0067(13) -0.0014(14)
C2 0.0254(15) 0.0288(16) 0.0228(15) 0.0073(13) 0.0092(13) 0.0063(13)
C3 0.0305(16) 0.0283(16) 0.0213(15) 0.0044(13) 0.0107(13) 0.0060(14)
C4 0.0263(16) 0.0258(16) 0.0219(15) 0.0039(13) 0.0060(13) 0.0046(13)
C5 0.0377(19) 0.0297(18) 0.0227(16) 0.0020(14) 0.0100(14) 0.0014(15)
C6 0.0349(19) 0.0311(18) 0.0265(18) 0.0027(15) 0.0044(15) -0.0035(15)
C7 0.0299(18) 0.0333(19) 0.0256(17) 0.0065(15) 0.0066(15) -0.0023(15)
C8 0.0310(17) 0.0329(18) 0.0200(16) 0.0054(14) 0.0080(14) -0.0001(15)
C9 0.0255(16) 0.0276(16) 0.0187(15) 0.0057(13) 0.0057(13) 0.0018(13)
C10 0.0294(16) 0.0302(16) 0.0184(15) 0.0036(13) 0.0057(13) 0.0017(14)
C11 0.0286(16) 0.0309(17) 0.0188(15) 0.0032(13) 0.0026(13) 0.0012(14)
C12 0.0377(18) 0.0323(18) 0.0308(17) 0.0115(15) 0.0177(15) 0.0048(15)
C13 0.045(2) 0.049(2) 0.046(2) 0.0178(19) 0.0074(19) -0.0009(19)
C14 0.058(3) 0.063(3) 0.074(3) 0.032(2) 0.002(2) 0.005(2)
C15 0.065(3) 0.051(2) 0.077(3) 0.031(2) 0.017(2) 0.012(2)
C16 0.065(3) 0.039(2) 0.068(3) 0.018(2) 0.024(2) 0.003(2)
C17 0.047(2) 0.0358(19) 0.046(2) 0.0096(17) 0.0187(17) 0.0005(16)
C18 0.090(3) 0.047(3) 0.101(3) 0.017(3) 0.017(3) 0.001(3)
C19 0.047(2) 0.0329(18) 0.0393(19) -0.0037(16) 0.0146(17) -0.0071(16)
C20 0.049(2) 0.0362(19) 0.043(2) 0.0029(17) 0.0104(18) -0.0032(17)
C21 0.066(3) 0.044(2) 0.069(3) 0.008(2) 0.021(2) 0.007(2)
C22 0.082(3) 0.041(2) 0.093(3) 0.005(2) 0.036(3) 0.002(2)
C23 0.078(3) 0.040(2) 0.097(3) -0.011(2) 0.036(3) -0.012(2)
C24 0.060(2) 0.043(2) 0.075(3) -0.014(2) 0.024(2) -0.012(2)
C25 0.097(3) 0.052(3) 0.122(4) -0.016(3) 0.028(3) -0.001(3)

loop_
_atom_type_symbol
_atom_type_description
_atom_type_scat_dispersion_real
_atom_type_scat_dispersion_imag
_atom_type_scat_source
C C 0.0033 0.0016 'International Tables Vol C Tables 4.2.6.8 and 6.1.1.4'
H H 0.0000 0.0000 'International Tables Vol C Tables 4.2.6.8 and 6.1.1.4'
F F 0.0171 0.0103 'International Tables Vol C Tables 4.2.6.8 and 6.1.1.4'
O O 0.0106 0.0060 'International Tables Vol C Tables 4.2.6.8 and 6.1.1.4'
S S 0.1246 0.1234 'International Tables Vol C Tables 4.2.6.8 and 6.1.1.4'

loop_
_geom_angle_atom_site_label_1
_geom_angle_atom_site_label_2
_geom_angle_atom_site_label_3
_geom_angle
_geom_angle_site_symmetry_1
_geom_angle_site_symmetry_3
_geom_angle_publ_flag
O2 S1 O3 118.6(2) . . ?
O2 S1 C2 110.22(19) . . ?
O2 S1 C12 108.0(2) . . ?
O3 S1 C2 106.47(18) . . ?
O3 S1 C12 107.0(2) . . ?
C12 S1 C2 105.81(17) . . ?
O4 S2 C11 109.39(19) . . ?
O4 S2 C19 109.6(2) . . ?
O5 S2 O4 117.74(17) . . ?
O5 S2 C11 107.44(18) . . ?
O5 S2 C19 107.8(2) . . ?
C19 S2 C11 104.00(19) . . ?
O1 C1 C2 120.1(3) . . ?
O1 C1 C11 119.0(4) . . ?
C2 C1 C11 120.9(3) . . ?
C1 C2 S1 113.2(3) . . ?
C3 C2 S1 115.9(3) . . ?
C3 C2 C1 130.9(3) . . ?
C2 C3 H3 113.8 . . ?
C2 C3 C4 132.3(4) . . ?
C4 C3 H3 113.8 . . ?
C5 C4 C3 115.9(3) . . ?
C5 C4 C9 118.6(3) . . ?
C9 C4 C3 125.4(3) . . ?
C4 C5 H5 119.1 . . ?
C6 C5 C4 121.9(4) . . ?
C6 C5 H5 119.1 . . ?
C5 C6 H6 120.4 . . ?
C5 C6 C7 119.3(4) . . ?
C7 C6 H6 120.4 . . ?
C6 C7 H7 120.0 . . ?
C8 C7 C6 120.0(4) . . ?
C8 C7 H7 120.0 . . ?
C7 C8 H8 119.1 . . ?
C7 C8 C9 121.8(4) . . ?
C9 C8 H8 119.1 . . ?
C4 C9 C10 126.1(3) . . ?
C8 C9 C4 118.5(3) . . ?
C8 C9 C10 115.5(3) . . ?
C9 C10 H10 113.9 . . ?
C11 C10 C9 132.3(3) . . ?
C11 C10 H10 113.9 . . ?
C1 C11 S2 114.1(3) . . ?
C10 C11 S2 115.3(3) . . ?
C10 C11 C1 130.5(4) . . ?
C13 C12 S1 118.2(3) . . ?
C17 C12 S1 119.8(3) . . ?
C17 C12 C13 121.9(4) . . ?
C12 C13 H13 120.2 . . ?
C14 C13 C12 119.6(5) . . ?
C14 C13 H13 120.2 . . ?
C13 C14 H14 120.3 . . ?
C15 C14 C13 119.4(6) . . ?
C15 C14 H14 120.3 . . ?
C14 C15 H15 119.6 . . ?
C14 C15 C16 120.7(5) . . ?
C16 C15 H15 119.6 . . ?
C15 C16 C17 120.3(5) . . ?
C15 C16 C18 120.1(5) . . ?
C17 C16 C18 119.7(5) . . ?
C12 C17 C16 118.1(5) . . ?
C12 C17 H17 120.9 . . ?
C16 C17 H17 120.9 . . ?
F1 C18 F2 100.3(7) . . ?
F1 C18 F3 126.3(10) . . ?
F1 C18 C16 114.7(8) . . ?
F2 C18 C16 107.0(6) . . ?
F3 C18 F2 92.0(6) . . ?
F3 C18 C16 110.9(6) . . ?
F7 C18 F9 93.5(9) . . ?
F7 C18 C16 116.8(11) . . ?
F8 C18 F7 108.4(11) . . ?
F8 C18 F9 99.7(9) . . ?
F8 C18 C16 123.3(8) . . ?
F9 C18 C16 109.5(6) . . ?
C20 C19 S2 119.4(3) . . ?
C24 C19 S2 118.9(4) . . ?
C24 C19 C20 121.6(5) . . ?
C19 C20 H20 120.2 . . ?
C21 C20 C19 119.5(5) . . ?
C21 C20 H20 120.2 . . ?
C20 C21 H21 119.9 . . ?
C20 C21 C22 120.1(6) . . ?
C22 C21 H21 119.9 . . ?
C21 C22 H22 120.1 . . ?
C23 C22 C21 119.9(6) . . ?
C23 C22 H22 120.1 . . ?
C22 C23 C24 121.3(5) . . ?
C22 C23 C25 119.7(6) . . ?
C24 C23 C25 119.0(6) . . ?
C19 C24 C23 117.5(6) . . ?
C19 C24 H24 121.2 . . ?
C23 C24 H24 121.2 . . ?
F4 C25 F6 111.0(8) . . ?
F4 C25 C23 111.4(6) . . ?
F5 C25 F4 106.8(7) . . ?
F5 C25 F6 107.2(7) . . ?
F5 C25 C23 109.9(6) . . ?
F6 C25 C23 110.4(7) . . ?
F10 C25 F11 128.9(12) . . ?
F10 C25 F12 90.8(12) . . ?
F10 C25 C23 121.9(10) . . ?
F11 C25 F12 83.6(10) . . ?
F11 C25 C23 106.9(8) . . ?
F12 C25 C23 112.3(8) . . ?

loop_
_geom_bond_atom_site_label_1
_geom_bond_atom_site_label_2
_geom_bond_distance
_geom_bond_site_symmetry_2
_geom_bond_publ_flag
S1 O2 1.428(3) . ?
S1 O3 1.444(3) . ?
S1 C2 1.795(4) . ?
S1 C12 1.767(4) . ?
S2 O4 1.439(3) . ?
S2 O5 1.437(3) . ?
S2 C11 1.786(4) . ?
S2 C19 1.774(5) . ?
F1 C18 1.302(10) . ?
F2 C18 1.454(8) . ?
F3 C18 1.319(8) . ?
F4 C25 1.351(9) . ?
F5 C25 1.334(8) . ?
F6 C25 1.366(8) . ?
F7 C18 1.326(11) . ?
F8 C18 1.257(9) . ?
F9 C18 1.437(9) . ?
F10 C25 1.309(13) . ?
F11 C25 1.425(12) . ?
F12 C25 1.450(12) . ?
O1 C1 1.226(5) . ?
C1 C2 1.468(6) . ?
C1 C11 1.473(5) . ?
C2 C3 1.348(6) . ?
C3 H3 0.9300 . ?
C3 C4 1.444(5) . ?
C4 C5 1.400(6) . ?
C4 C9 1.419(5) . ?
C5 H5 0.9300 . ?
C5 C6 1.393(6) . ?
C6 H6 0.9300 . ?
C6 C7 1.394(6) . ?
C7 H7 0.9300 . ?
C7 C8 1.374(6) . ?
C8 H8 0.9300 . ?
C8 C9 1.410(5) . ?
C9 C10 1.437(5) . ?
C10 H10 0.9300 . ?
C10 C11 1.347(5) . ?
C12 C13 1.384(7) . ?
C12 C17 1.374(6) . ?
C13 H13 0.9300 . ?
C13 C14 1.382(7) . ?
C14 H14 0.9300 . ?
C14 C15 1.372(9) . ?
C15 H15 0.9300 . ?
C15 C16 1.390(9) . ?
C16 C17 1.391(7) . ?
C16 C18 1.483(9) . ?
C17 H17 0.9300 . ?
C19 C20 1.383(7) . ?
C19 C24 1.382(7) . ?
C20 H20 0.9300 . ?
C20 C21 1.373(7) . ?
C21 H21 0.9300 . ?
C21 C22 1.386(9) . ?
C22 H22 0.9300 . ?
C22 C23 1.367(9) . ?
C23 C24 1.400(9) . ?
C23 C25 1.509(9) . ?
C24 H24 0.9300 . ?

loop_
_geom_torsion_atom_site_label_1
_geom_torsion_atom_site_label_2
_geom_torsion_atom_site_label_3
_geom_torsion_atom_site_label_4
_geom_torsion
_geom_torsion_site_symmetry_1
_geom_torsion_site_symmetry_2
_geom_torsion_site_symmetry_3
_geom_torsion_site_symmetry_4
_geom_torsion_publ_flag
S1 C2 C3 C4 173.6(3) . . . . ?
S1 C12 C13 C14 176.0(4) . . . . ?
S1 C12 C17 C16 -175.8(4) . . . . ?
S2 C19 C20 C21 -179.2(4) . . . . ?
S2 C19 C24 C23 177.8(4) . . . . ?
O1 C1 C2 S1 -5.1(5) . . . . ?
O1 C1 C2 C3 172.5(4) . . . . ?
O1 C1 C11 S2 10.2(5) . . . . ?
O1 C1 C11 C10 -165.9(4) . . . . ?
O2 S1 C2 C1 -53.2(3) . . . . ?
O2 S1 C2 C3 128.8(3) . . . . ?
O2 S1 C12 C13 -165.6(3) . . . . ?
O2 S1 C12 C17 11.1(4) . . . . ?
O3 S1 C2 C1 176.9(3) . . . . ?
O3 S1 C2 C3 -1.1(4) . . . . ?
O3 S1 C12 C13 -36.8(4) . . . . ?
O3 S1 C12 C17 139.9(3) . . . . ?
O4 S2 C11 C1 54.2(3) . . . . ?
O4 S2 C11 C10 -129.0(3) . . . . ?
O4 S2 C19 C20 -157.7(4) . . . . ?
O4 S2 C19 C24 25.1(5) . . . . ?
O5 S2 C11 C1 -176.9(3) . . . . ?
O5 S2 C11 C10 -0.1(4) . . . . ?
O5 S2 C19 C20 73.0(4) . . . . ?
O5 S2 C19 C24 -104.1(4) . . . . ?
C1 C2 C3 C4 -3.9(7) . . . . ?
C2 S1 C12 C13 76.4(4) . . . . ?
C2 S1 C12 C17 -106.9(4) . . . . ?
C2 C1 C11 S2 -169.1(3) . . . . ?
C2 C1 C11 C10 14.8(6) . . . . ?
C2 C3 C4 C5 -171.7(4) . . . . ?
C2 C3 C4 C9 4.9(7) . . . . ?
C3 C4 C5 C6 175.0(4) . . . . ?
C3 C4 C9 C8 -175.5(3) . . . . ?
C3 C4 C9 C10 4.7(6) . . . . ?
C4 C5 C6 C7 1.2(6) . . . . ?
C4 C9 C10 C11 -6.5(7) . . . . ?
C5 C4 C9 C8 1.1(5) . . . . ?
C5 C4 C9 C10 -178.7(4) . . . . ?
C5 C6 C7 C8 0.3(6) . . . . ?
C6 C7 C8 C9 -1.1(6) . . . . ?
C7 C8 C9 C4 0.4(6) . . . . ?
C7 C8 C9 C10 -179.8(4) . . . . ?
C8 C9 C10 C11 173.7(4) . . . . ?
C9 C4 C5 C6 -1.9(6) . . . . ?
C9 C10 C11 S2 177.9(3) . . . . ?
C9 C10 C11 C1 -6.0(7) . . . . ?
C11 S2 C19 C20 -40.9(4) . . . . ?
C11 S2 C19 C24 142.0(4) . . . . ?
C11 C1 C2 S1 174.2(3) . . . . ?
C11 C1 C2 C3 -8.2(6) . . . . ?
C12 S1 C2 C1 63.3(3) . . . . ?
C12 S1 C2 C3 -114.7(3) . . . . ?
C12 C13 C14 C15 -0.5(9) . . . . ?
C13 C12 C17 C16 0.8(7) . . . . ?
C13 C14 C15 C16 1.4(10) . . . . ?
C14 C15 C16 C17 -1.3(9) . . . . ?
C14 C15 C16 C18 179.6(6) . . . . ?
C15 C16 C17 C12 0.1(8) . . . . ?
C15 C16 C18 F1 -179.0(8) . . . . ?
C15 C16 C18 F2 70.7(7) . . . . ?
C15 C16 C18 F3 -28.3(9) . . . . ?
C15 C16 C18 F7 159.0(9) . . . . ?
C15 C16 C18 F8 20.0(13) . . . . ?
C15 C16 C18 F9 -96.5(8) . . . . ?
C17 C12 C13 C14 -0.7(7) . . . . ?
C17 C16 C18 F1 1.8(10) . . . . ?
C17 C16 C18 F2 -108.4(6) . . . . ?
C17 C16 C18 F3 152.6(7) . . . . ?
C17 C16 C18 F7 -20.2(11) . . . . ?
C17 C16 C18 F8 -159.1(11) . . . . ?
C17 C16 C18 F9 84.4(8) . . . . ?
C18 C16 C17 C12 179.3(5) . . . . ?
C19 S2 C11 C1 -62.8(3) . . . . ?
C19 S2 C11 C10 114.0(3) . . . . ?
C19 C20 C21 C22 1.7(8) . . . . ?
C20 C19 C24 C23 0.8(8) . . . . ?
C20 C21 C22 C23 0.2(9) . . . . ?
C21 C22 C23 C24 -1.6(10) . . . . ?
C21 C22 C23 C25 176.6(6) . . . . ?
C22 C23 C24 C19 1.1(9) . . . . ?
C22 C23 C25 F4 -170.3(7) . . . . ?
C22 C23 C25 F5 71.6(8) . . . . ?
C22 C23 C25 F6 -46.4(10) . . . . ?
C22 C23 C25 F10 162.9(12) . . . . ?
C22 C23 C25 F11 -1.4(11) . . . . ?
C22 C23 C25 F12 -91.3(11) . . . . ?
C24 C19 C20 C21 -2.1(7) . . . . ?
C24 C23 C25 F4 7.9(9) . . . . ?
C24 C23 C25 F5 -110.2(7) . . . . ?
C24 C23 C25 F6 131.8(8) . . . . ?
C24 C23 C25 F10 -18.8(15) . . . . ?
C24 C23 C25 F11 176.9(9) . . . . ?
C24 C23 C25 F12 86.9(10) . . . . ?
C25 C23 C24 C19 -177.1(5) . . . . ?
